data_7117490
loop_
_publ_author_name
'Farrar, D.H.'
'Rosales, M.J.'
'Lewis, J.'
'Nicholls, J.N.'
'Johnson, B.F.G.'
'Raithby, P.R.'

_publ_section_title
;
 Products of the reaction of carbon monoxide with Os6 (C O)18: X-ray
 crystal structure of Os5 (C O)19
;
_journal_name_full
;
Journal of the Chemical Society. Chemical Communications (1972-)
;
_journal_page_first 273
_journal_page_last 274
_journal_volume 1981
_journal_year 1981
_chemical_formula_sum 'C19 O19 Os5'
_chemical_name_systematic 'Os5 (C O)19'
_space_group_IT_number 2
_symmetry_space_group_name_Hall '-P 1'
_symmetry_space_group_name_H-M 'P -1'
_cell_angle_alpha 99.98
_cell_angle_beta 93.44
_cell_angle_gamma 110.37
_cell_formula_units_Z 2
_cell_length_a 8.88
_cell_length_b 10.244
_cell_length_c 16.529
_cell_volume 1376.392
_citation_journal_id_ASTM JCCCAT
_cod_data_source_file Farrar_JCCCAT_1981_1355.cif
_cod_data_source_block C19O19Os5
_cod_database_code 7117490

loop_
_symmetry_equiv_pos_as_xyz
x,y,z
-x,-y,-z

loop_
_atom_site_label
_atom_site_type_symbol
_atom_site_fract_x
_atom_site_fract_y
_atom_site_fract_z
_atom_site_occupancy
_atom_site_U_iso_or_equiv
O8 O-2 0.7341 0.5252 0.4714 1 0.0
C14 C+2 0.4483 0.3295 0.1564 1 0.0
C4 C+2 0.0635 0.7408 0.4224 1 0.0
O11 O-2 0.9774 0.4208 0.3766 1 0.0
Os3 Os 0.8361 0.5201 0.2353 1 0.0
O14 O-2 0.3688 0.3731 0.1245 1 0.0
C1 C+2 0.245 0.8583 0.3126 1 0.0
O16 O-2 0.0727 0.3663 0.0049 1 0.0
O4 O-2 0.1067 0.7108 0.4806 1 0.0
O13 O-2 0.342 -0.0537 0.1344 1 0.0
C5 C+2 0.45 0.5799 0.3211 1 0.0
O3 O-2 0.9626 0.8985 0.1598 1 0.0
Os2 Os 0.6813 0.6881 0.3391 1 0.0
O7 O-2 0.6242 0.8411 0.2027 1 0.0
C10 C+2 0.7292 0.5687 0.1492 1 0.0
C12 C+2 0.4568 0.2694 0.3165 1 0.0
Os5 Os 0.8113 0.2687 0.1135 1 0.0
Os4 Os 0.57 0.2452 0.2219 1 0.0
O2 O-2 0.0528 0.0995 0.4269 1 0.0
C7 C+2 0.651 0.7837 0.2513 1 0.0
C6 C+2 0.6696 0.8372 0.4205 1 0.0
C2 C+2 0.0344 0.9886 0.3901 1 0.0
C13 C+2 0.4287 0.0596 0.167 1 0.0
C8 C+2 0.7152 0.5831 0.4194 1 0.0
O5 O-2 0.3171 0.5176 0.3105 1 0.0
O9 O-2 0.1538 0.6085 0.1626 1 0.0
C16 C+2 0.9758 0.3339 0.0455 1 0.0
O12 O-2 0.3883 0.2722 0.3708 1 0.0
O18 O-2 0.5895 0.3268 -0.0146 1 0.0
O10 O-2 0.6663 0.6057 0.0973 1 0.0
O17 O-2 0.691 -0.0447 0.0294 1 0.0
Os1 Os 0.0177 0.8113 0.3246 1 0.0
C18 C+2 0.6658 0.3094 0.0366 1 0.0
O6 O-2 0.6615 0.9276 0.4722 1 0.0
C11 C+2 0.9157 0.4543 0.324 1 0.0
C17 C+2 0.734 0.0726 0.0594 1 0.0
C3 C+2 0.975 0.8624 0.2213 1 0.0
O19 O-2 0.0572 0.2253 0.2359 1 0.0
O15 O-2 0.7622 0.1216 0.3285 1 0.0
C15 C+2 0.7 0.1682 0.2862 1 0.0
O1 O-2 0.3794 0.8884 0.314 1 0.0
C19 C+2 0.9655 0.2425 0.1909 1 0.0
C9 C+2 0.0354 0.5772 0.1919 1 0.0
